data_4347338
loop_
_publ_author_name
'Bera, Sachinath'
'Mondal, Sandip'
'Maity, Suvendu'
'Weyherm\"uller, Thomas'
'Ghosh, Prasanta'

_publ_section_title
;
 Radical and Non-Radical States of the [Os(PIQ)] Core (PIQ =
 9,10-Phenanthreneiminoquinone): Iminosemiquinone to Iminoquinone
 Conversion Promoted o-Metalation Reaction.
;
_journal_issue 10
_journal_name_full 'Inorganic chemistry'
_journal_page_first 4746
_journal_page_last 4756
_journal_paper_doi 10.1021/acs.inorgchem.6b00040
_journal_volume 55
_journal_year 2016
_chemical_formula_sum 'C50 H36 Br2 Cl2 N O Os P2'
_chemical_formula_weight 1149.66
_space_group_crystal_system orthorhombic
_space_group_IT_number 19
_space_group_name_Hall 'P 2ac 2ab'
_space_group_name_H-M_alt 'P 21 21 21'
_atom_sites_solution_hydrogens geom
_audit_creation_method SHELXL-2014/7
_cell_angle_alpha 90
_cell_angle_beta 90
_cell_angle_gamma 90
_cell_formula_units_Z 4
_cell_length_a 13.2183(6)
_cell_length_b 16.9966(8)
_cell_length_c 19.7511(10)
_cell_measurement_reflns_used 9544
_cell_measurement_temperature 273(2)
_cell_measurement_theta_max 27.91
_cell_measurement_theta_min 2.84
_cell_volume 4437.4(4)
_computing_cell_refinement 'Bruker SAINT'
_computing_data_collection 'Bruker APEX2'
_computing_data_reduction 'Bruker SAINT'
_computing_molecular_graphics 'Bruker SHELXTL'
_computing_publication_material 'Bruker SHELXTL'
_computing_structure_refinement 'SHELXL-2014 (Sheldrick, 2014)'
_computing_structure_solution 'SHELXS-97 (Sheldrick 2008)'
_diffrn_ambient_temperature 273(2)
_diffrn_measured_fraction_theta_full 0.998
_diffrn_measured_fraction_theta_max 0.996
_diffrn_measurement_device_type 'Bruker APEX-II CCD'
_diffrn_measurement_method '\f and \w scans'
_diffrn_radiation_type MoK\a
_diffrn_radiation_wavelength 0.71073
_diffrn_reflns_av_R_equivalents 0.0425
_diffrn_reflns_av_unetI/netI 0.0324
_diffrn_reflns_Laue_measured_fraction_full 0.998
_diffrn_reflns_Laue_measured_fraction_max 0.996
_diffrn_reflns_limit_h_max 16
_diffrn_reflns_limit_h_min -17
_diffrn_reflns_limit_k_max 22
_diffrn_reflns_limit_k_min -22
_diffrn_reflns_limit_l_max 25
_diffrn_reflns_limit_l_min -25
_diffrn_reflns_number 68386
_diffrn_reflns_point_group_measured_fraction_full 0.998
_diffrn_reflns_point_group_measured_fraction_max 0.995
_diffrn_reflns_theta_full 25.242
_diffrn_reflns_theta_max 27.929
_diffrn_reflns_theta_min 2.207
_diffrn_source Mo
_exptl_absorpt_coefficient_mu 4.906
_exptl_absorpt_correction_T_max 0.495
_exptl_absorpt_correction_T_min 0.390
_exptl_absorpt_correction_type multi-scan
_exptl_crystal_colour black
_exptl_crystal_density_diffrn 1.721
_exptl_crystal_description Prism
_exptl_crystal_F_000 2244
_exptl_crystal_size_max 0.230
_exptl_crystal_size_mid 0.170
_exptl_crystal_size_min 0.150
_refine_diff_density_max 2.505
_refine_diff_density_min -2.692
_refine_diff_density_rms 0.305
_refine_ls_abs_structure_details
;
 Flack x determined using 4178 quotients [(I+)-(I-)]/[(I+)+(I-)]
 (Parsons, Flack and Wagner, Acta Cryst. B69 (2013) 249-259).
;
_refine_ls_abs_structure_Flack -0.008(3)
_refine_ls_extinction_method none
_refine_ls_goodness_of_fit_ref 1.080
_refine_ls_hydrogen_treatment constr
_refine_ls_matrix_type full
_refine_ls_number_parameters 532
_refine_ls_number_reflns 10605
_refine_ls_number_restraints 0
_refine_ls_restrained_S_all 1.080
_refine_ls_R_factor_all 0.0553
_refine_ls_R_factor_gt 0.0461
_refine_ls_shift/su_max 0.002
_refine_ls_shift/su_mean 0.000
_refine_ls_structure_factor_coef Fsqd
_refine_ls_weighting_details 'w=1/[\s^2^(Fo^2^)+(0.1003P)^2^+12.5238P] where P=(Fo^2^+2Fc^2^)/3'
_refine_ls_weighting_scheme calc
_refine_ls_wR_factor_gt 0.1320
_refine_ls_wR_factor_ref 0.1487
_reflns_Friedel_coverage 0.813
_reflns_Friedel_fraction_full 0.997
_reflns_Friedel_fraction_max 0.994
_reflns_number_gt 9753
_reflns_number_total 10605
_reflns_threshold_expression 'I > 2\s(I)'
_cod_data_source_file 6.cif
_cod_data_source_block 6
_cod_database_code 4347338
_shelx_shelxl_version_number 2014/7
_shelx_space_group_comment
;
The symmetry employed for this shelxl refinement is uniquely defined
by the following loop, which should always be used as a source of
symmetry information in preference to the above space-group names.
They are only intended as comments.
;
_shelx_estimated_absorpt_t_min 0.398
_shelx_estimated_absorpt_t_max 0.527

loop_
_space_group_symop_operation_xyz
'x, y, z'
'-x+1/2, -y, z+1/2'
'-x, y+1/2, -z+1/2'
'x+1/2, -y+1/2, -z'

loop_
_atom_site_label
_atom_site_type_symbol
_atom_site_fract_x
_atom_site_fract_y
_atom_site_fract_z
_atom_site_U_iso_or_equiv
_atom_site_adp_type
_atom_site_occupancy
_atom_site_site_symmetry_order
_atom_site_calc_flag
_atom_site_refinement_flags_posn
_atom_site_refinement_flags_adp
Br1 Br 0.70321(13) 0.69151(9) 0.92237(8) 0.0579(4) Uani 1 1 d . .
Cl1 Cl 0.8421(3) 0.9680(2) 0.8113(2) 0.0605(9) Uani 1 1 d . .
N1 N 0.5947(7) 0.6645(5) 0.7099(4) 0.0316(17) Uani 1 1 d . .
H1 H 0.5629 0.6240 0.6948 0.038 Uiso 1 1 calc R U
Os1 Os 0.64146(3) 0.66645(2) 0.80716(2) 0.02698(12) Uani 1 1 d . .
Br2 Br 0.54816(11) 0.53545(8) 0.82181(8) 0.0552(4) Uani 1 1 d . .
C2 C 0.6117(9) 0.7224(6) 0.6709(6) 0.036(2) Uani 1 1 d . .
Cl2 Cl 0.7638(3) 1.0073(2) 0.6702(2) 0.0619(9) Uani 1 1 d . .
C3 C 0.6723(9) 0.7851(6) 0.6997(6) 0.034(2) Uani 1 1 d . .
C4 C 0.6978(8) 0.7691(6) 0.7665(6) 0.032(2) Uani 1 1 d . .
C5 C 0.7548(8) 0.8279(7) 0.7999(5) 0.034(2) Uani 1 1 d . .
H5 H 0.7783 0.8201 0.8438 0.041 Uiso 1 1 calc R U
C6 C 0.7750(9) 0.8974(7) 0.7658(6) 0.037(2) Uani 1 1 d . .
C7 C 0.7450(10) 0.9120(6) 0.7000(7) 0.041(3) Uani 1 1 d . .
C8 C 0.6988(10) 0.8543(7) 0.6625(6) 0.041(3) Uani 1 1 d . .
C9 C 0.6672(11) 0.8574(7) 0.5901(6) 0.046(3) Uani 1 1 d . .
C10 C 0.7097(15) 0.9132(10) 0.5433(8) 0.064(4) Uani 1 1 d . .
H10 H 0.7580 0.9492 0.5579 0.077 Uiso 1 1 calc R U
C11 C 0.678(2) 0.9130(12) 0.4767(8) 0.086(7) Uani 1 1 d . .
H11 H 0.7075 0.9484 0.4466 0.103 Uiso 1 1 calc R U
C12 C 0.6064(18) 0.8625(10) 0.4539(8) 0.074(6) Uani 1 1 d . .
H12 H 0.5834 0.8675 0.4096 0.089 Uiso 1 1 calc R U
C13 C 0.5662(15) 0.8039(10) 0.4943(8) 0.063(4) Uani 1 1 d . .
H13 H 0.5189 0.7687 0.4771 0.076 Uiso 1 1 calc R U
C14 C 0.5987(14) 0.7987(8) 0.5622(7) 0.056(4) Uani 1 1 d . .
C15 C 0.5658(11) 0.7296(8) 0.6008(6) 0.045(3) Uani 1 1 d . .
O16 O 0.5122(9) 0.6797(7) 0.5798(5) 0.061(3) Uani 1 1 d . .
P20 P 0.8000(2) 0.60197(16) 0.78561(14) 0.0298(5) Uani 1 1 d . .
C21 C 0.9036(9) 0.6730(7) 0.7838(7) 0.043(3) Uani 1 1 d . .
C22 C 0.9521(11) 0.6944(8) 0.8406(10) 0.057(4) Uani 1 1 d . .
H22 H 0.9393 0.6659 0.8799 0.069 Uiso 1 1 calc R U
C23 C 1.0198(13) 0.7558(11) 0.8442(14) 0.085(7) Uani 1 1 d . .
H23 H 1.0472 0.7718 0.8853 0.101 Uiso 1 1 calc R U
C24 C 1.0460(15) 0.7934(12) 0.7832(14) 0.088(7) Uani 1 1 d . .
H24 H 1.0965 0.8315 0.7829 0.106 Uiso 1 1 calc R U
C25 C 0.9987(16) 0.7746(13) 0.7260(16) 0.094(8) Uani 1 1 d . .
H25 H 1.0123 0.8023 0.6864 0.113 Uiso 1 1 calc R U
C26 C 0.9287(13) 0.7133(10) 0.7255(10) 0.065(4) Uani 1 1 d . .
H26 H 0.8981 0.6992 0.6849 0.078 Uiso 1 1 calc R U
C31 C 0.8095(9) 0.5454(7) 0.7070(5) 0.036(2) Uani 1 1 d . .
C32 C 0.8992(12) 0.5409(12) 0.6714(9) 0.065(4) Uani 1 1 d . .
H32 H 0.9564 0.5677 0.6861 0.078 Uiso 1 1 calc R U
C33 C 0.9019(15) 0.4940(15) 0.6113(11) 0.090(7) Uani 1 1 d . .
H33 H 0.9613 0.4919 0.5862 0.108 Uiso 1 1 calc R U
C34 C 0.8228(14) 0.4536(12) 0.5905(9) 0.072(5) Uani 1 1 d . .
H34 H 0.8278 0.4215 0.5525 0.086 Uiso 1 1 calc R U
C35 C 0.7321(12) 0.4592(11) 0.6254(8) 0.061(4) Uani 1 1 d . .
H35 H 0.6753 0.4325 0.6097 0.073 Uiso 1 1 calc R U
C36 C 0.7258(9) 0.5047(8) 0.6838(7) 0.045(3) Uani 1 1 d . .
H36 H 0.6650 0.5078 0.7074 0.054 Uiso 1 1 calc R U
C41 C 0.8452(9) 0.5296(7) 0.8484(6) 0.038(2) Uani 1 1 d . .
C42 C 0.7869(11) 0.5021(7) 0.8991(7) 0.045(3) Uani 1 1 d . .
H42 H 0.7217 0.5217 0.9045 0.054 Uiso 1 1 calc R U
C43 C 0.8224(15) 0.4454(9) 0.9429(8) 0.063(4) Uani 1 1 d . .
H43 H 0.7808 0.4282 0.9779 0.076 Uiso 1 1 calc R U
C44 C 0.9149(14) 0.4143(8) 0.9366(8) 0.061(4) Uani 1 1 d . .
H44 H 0.9366 0.3752 0.9661 0.073 Uiso 1 1 calc R U
C45 C 0.9792(14) 0.4416(9) 0.8847(9) 0.064(4) Uani 1 1 d . .
H45 H 1.0445 0.4222 0.8798 0.077 Uiso 1 1 calc R U
C46 C 0.9410(13) 0.4989(9) 0.8410(8) 0.059(4) Uani 1 1 d . .
H46 H 0.9815 0.5168 0.8057 0.070 Uiso 1 1 calc R U
P50 P 0.4880(2) 0.73457(15) 0.83853(13) 0.0278(5) Uani 1 1 d . .
C51 C 0.4057(9) 0.6877(6) 0.8993(6) 0.036(2) Uani 1 1 d . .
C52 C 0.3001(11) 0.6997(10) 0.8972(8) 0.053(3) Uani 1 1 d . .
H52 H 0.2709 0.7288 0.8625 0.063 Uiso 1 1 calc R U
C53 C 0.2392(10) 0.6663(11) 0.9492(8) 0.058(4) Uani 1 1 d . .
H53 H 0.1694 0.6719 0.9469 0.070 Uiso 1 1 calc R U
C54 C 0.2794(11) 0.6271(9) 1.0010(8) 0.052(3) Uani 1 1 d . .
H54 H 0.2381 0.6087 1.0357 0.062 Uiso 1 1 calc R U
C55 C 0.3808(13) 0.6140(10) 1.0032(9) 0.061(4) Uani 1 1 d . .
H55 H 0.4080 0.5853 1.0390 0.074 Uiso 1 1 calc R U
C56 C 0.4457(10) 0.6433(8) 0.9521(7) 0.045(3) Uani 1 1 d . .
H56 H 0.5147 0.6329 0.9538 0.054 Uiso 1 1 calc R U
C61 C 0.5080(8) 0.8320(6) 0.8751(5) 0.0316(19) Uani 1 1 d . .
C62 C 0.4902(10) 0.8462(7) 0.9444(6) 0.038(2) Uani 1 1 d . .
H62 H 0.4664 0.8056 0.9717 0.046 Uiso 1 1 calc R U
C63 C 0.5072(11) 0.9189(8) 0.9721(7) 0.049(3) Uani 1 1 d . .
H63 H 0.4948 0.9275 1.0179 0.059 Uiso 1 1 calc R U
C64 C 0.5435(11) 0.9807(7) 0.9311(7) 0.048(3) Uani 1 1 d . .
H64 H 0.5560 1.0300 0.9497 0.058 Uiso 1 1 calc R U
C65 C 0.5598(10) 0.9679(7) 0.8660(8) 0.047(3) Uani 1 1 d . .
H65 H 0.5836 1.0089 0.8393 0.057 Uiso 1 1 calc R U
C66 C 0.5425(9) 0.8952(7) 0.8362(7) 0.041(3) Uani 1 1 d . .
H66 H 0.5538 0.8885 0.7901 0.049 Uiso 1 1 calc R U
C71 C 0.4036(9) 0.7486(6) 0.7670(6) 0.034(2) Uani 1 1 d . .
C72 C 0.3779(13) 0.8183(8) 0.7378(8) 0.060(4) Uani 1 1 d . .
H72 H 0.4047 0.8646 0.7555 0.072 Uiso 1 1 calc R U
C73 C 0.3134(18) 0.8230(10) 0.6825(11) 0.096(8) Uani 1 1 d . .
H73 H 0.2953 0.8716 0.6646 0.115 Uiso 1 1 calc R U
C74 C 0.2763(18) 0.7535(11) 0.6545(11) 0.085(7) Uani 1 1 d . .
H74 H 0.2357 0.7554 0.6161 0.102 Uiso 1 1 calc R U
C75 C 0.2996(13) 0.6817(9) 0.6837(9) 0.065(4) Uani 1 1 d . .
H75 H 0.2721 0.6355 0.6664 0.077 Uiso 1 1 calc R U
C76 C 0.3632(10) 0.6793(7) 0.7378(7) 0.043(3) Uani 1 1 d . .
H76 H 0.3807 0.6307 0.7560 0.052 Uiso 1 1 calc R U

loop_
_atom_site_aniso_label
_atom_site_aniso_U_11
_atom_site_aniso_U_22
_atom_site_aniso_U_33
_atom_site_aniso_U_23
_atom_site_aniso_U_13
_atom_site_aniso_U_12
Br1 0.0690(9) 0.0523(8) 0.0524(8) -0.0011(6) -0.0034(7) -0.0023(6)
Cl1 0.071(2) 0.0413(15) 0.069(2) 0.0013(16) -0.0097(19) -0.0239(15)
N1 0.039(4) 0.023(4) 0.033(4) -0.011(3) 0.004(3) 0.003(4)
Os1 0.03118(18) 0.02004(17) 0.02972(18) 0.00025(14) 0.00051(15) 0.00184(13)
Br2 0.0571(8) 0.0373(6) 0.0711(10) -0.0025(6) 0.0018(7) -0.0013(5)
C2 0.047(6) 0.027(5) 0.035(5) -0.009(4) -0.005(4) 0.011(4)
Cl2 0.088(3) 0.0318(15) 0.066(2) 0.0133(14) 0.0037(19) -0.0070(16)
C3 0.046(6) 0.024(4) 0.032(5) -0.002(4) 0.002(4) 0.003(4)
C4 0.034(5) 0.024(5) 0.038(5) 0.001(4) 0.002(4) 0.001(4)
C5 0.038(5) 0.032(5) 0.032(5) 0.002(4) 0.003(4) 0.005(4)
C6 0.039(6) 0.026(5) 0.046(6) -0.008(4) 0.005(5) -0.003(4)
C7 0.053(6) 0.023(5) 0.047(7) -0.001(5) 0.008(6) 0.002(4)
C8 0.051(7) 0.038(6) 0.033(5) 0.003(4) -0.002(5) 0.004(5)
C9 0.069(9) 0.032(5) 0.037(6) 0.000(4) 0.005(5) 0.012(5)
C10 0.086(11) 0.060(9) 0.046(8) 0.012(7) 0.003(8) -0.016(8)
C11 0.15(2) 0.069(11) 0.041(8) 0.023(8) 0.001(10) -0.002(12)
C12 0.138(18) 0.047(8) 0.037(7) 0.001(6) -0.010(9) 0.000(10)
C13 0.094(12) 0.051(8) 0.045(7) -0.010(6) -0.018(8) 0.009(8)
C14 0.091(11) 0.035(6) 0.042(7) -0.002(5) -0.011(7) 0.021(7)
C15 0.066(8) 0.039(6) 0.030(5) -0.012(5) -0.004(5) 0.012(6)
O16 0.078(7) 0.065(7) 0.040(5) -0.004(5) -0.018(5) -0.012(5)
P20 0.0297(12) 0.0262(12) 0.0334(12) 0.0012(9) -0.0010(10) 0.0037(10)
C21 0.034(5) 0.029(5) 0.064(7) 0.000(5) 0.001(5) 0.005(4)
C22 0.043(7) 0.041(7) 0.088(11) 0.009(7) -0.018(7) 0.000(5)
C23 0.047(9) 0.056(10) 0.15(2) -0.015(12) -0.017(11) -0.002(7)
C24 0.055(10) 0.065(12) 0.14(2) 0.001(13) -0.003(12) -0.022(9)
C25 0.071(12) 0.064(12) 0.15(2) 0.034(13) 0.025(14) -0.010(10)
C26 0.061(9) 0.051(8) 0.082(11) 0.028(8) 0.006(8) -0.008(7)
C31 0.039(6) 0.039(6) 0.032(6) -0.002(4) 0.000(4) 0.012(4)
C32 0.046(7) 0.087(12) 0.063(9) -0.029(8) 0.003(7) 0.002(8)
C33 0.064(11) 0.117(17) 0.089(13) -0.053(13) 0.026(10) 0.004(11)
C34 0.071(10) 0.085(12) 0.059(10) -0.038(9) -0.009(8) 0.024(9)
C35 0.052(8) 0.076(11) 0.054(8) -0.030(8) 0.001(7) 0.005(7)
C36 0.039(6) 0.046(6) 0.049(7) -0.013(6) 0.000(5) 0.003(5)
C41 0.043(6) 0.030(5) 0.040(5) -0.002(4) -0.014(5) 0.005(4)
C42 0.061(8) 0.029(5) 0.046(6) 0.007(5) -0.006(6) 0.003(5)
C43 0.095(12) 0.042(7) 0.054(8) 0.006(6) -0.017(8) -0.007(8)
C44 0.094(12) 0.026(6) 0.064(9) -0.002(6) -0.031(9) 0.007(7)
C45 0.073(10) 0.045(8) 0.074(10) 0.003(7) -0.022(9) 0.030(7)
C46 0.065(9) 0.050(8) 0.061(8) 0.019(7) 0.004(7) 0.018(7)
P50 0.0325(12) 0.0202(11) 0.0307(12) -0.0002(9) 0.0017(10) 0.0035(9)
C51 0.042(6) 0.028(5) 0.038(6) 0.001(4) 0.012(5) 0.002(4)
C52 0.048(7) 0.061(8) 0.049(7) 0.007(6) 0.013(6) 0.006(6)
C53 0.040(6) 0.071(9) 0.064(9) 0.007(8) 0.023(6) 0.006(7)
C54 0.049(7) 0.050(7) 0.057(8) 0.014(6) 0.018(6) -0.003(6)
C55 0.062(9) 0.062(9) 0.061(9) 0.022(7) 0.018(7) 0.003(7)
C56 0.036(6) 0.050(7) 0.049(7) 0.018(5) 0.006(5) 0.002(5)
C61 0.033(5) 0.022(4) 0.040(5) -0.004(4) -0.006(4) 0.006(4)
C62 0.052(6) 0.030(5) 0.034(5) -0.006(4) -0.005(5) 0.005(4)
C63 0.066(8) 0.041(7) 0.042(6) -0.013(5) -0.007(6) 0.013(6)
C64 0.055(7) 0.033(6) 0.056(8) -0.006(5) -0.008(6) 0.000(5)
C65 0.044(6) 0.024(5) 0.075(9) 0.004(5) 0.003(6) -0.003(5)
C66 0.041(6) 0.029(5) 0.051(7) -0.011(5) 0.007(5) 0.000(4)
C71 0.038(5) 0.027(5) 0.038(5) 0.000(4) -0.001(4) 0.008(4)
C72 0.083(11) 0.028(6) 0.070(9) 0.005(6) -0.031(8) 0.005(6)
C73 0.130(17) 0.048(9) 0.109(15) 0.004(9) -0.090(15) 0.015(9)
C74 0.109(16) 0.051(9) 0.096(14) 0.011(9) -0.060(13) 0.004(9)
C75 0.070(10) 0.052(8) 0.071(10) -0.011(7) -0.021(8) 0.001(7)
C76 0.046(6) 0.031(5) 0.053(7) -0.003(5) -0.016(6) -0.004(5)

loop_
_atom_type_symbol
_atom_type_description
_atom_type_scat_dispersion_real
_atom_type_scat_dispersion_imag
_atom_type_scat_source
C C 0.0033 0.0016 'International Tables Vol C Tables 4.2.6.8 and 6.1.1.4'
H H 0.0000 0.0000 'International Tables Vol C Tables 4.2.6.8 and 6.1.1.4'
N N 0.0061 0.0033 'International Tables Vol C Tables 4.2.6.8 and 6.1.1.4'
O O 0.0106 0.0060 'International Tables Vol C Tables 4.2.6.8 and 6.1.1.4'
P P 0.1023 0.0942 'International Tables Vol C Tables 4.2.6.8 and 6.1.1.4'
Cl Cl 0.1484 0.1585 'International Tables Vol C Tables 4.2.6.8 and 6.1.1.4'
Br Br -0.2901 2.4595 'International Tables Vol C Tables 4.2.6.8 and 6.1.1.4'
Os Os -1.2165 7.6030 'International Tables Vol C Tables 4.2.6.8 and 6.1.1.4'

loop_
_geom_angle_atom_site_label_1
_geom_angle_atom_site_label_2
_geom_angle_atom_site_label_3
_geom_angle
C2 N1 Os1 120.7(8)
C2 N1 H1 119.7
Os1 N1 H1 119.7
N1 Os1 C4 75.8(4)
N1 Os1 P20 95.2(2)
C4 Os1 P20 90.1(3)
N1 Os1 P50 89.7(2)
C4 Os1 P50 89.8(3)
P20 Os1 P50 174.91(9)
N1 Os1 Br1 170.8(3)
C4 Os1 Br1 95.4(3)
P20 Os1 Br1 87.32(8)
P50 Os1 Br1 87.62(8)
N1 Os1 Br2 86.9(3)
C4 Os1 Br2 162.6(3)
P20 Os1 Br2 92.50(7)
P50 Os1 Br2 89.04(7)
Br1 Os1 Br2 101.90(6)
N1 C2 C3 115.4(10)
N1 C2 C15 123.1(11)
C3 C2 C15 121.3(11)
C4 C3 C8 126.1(10)
C4 C3 C2 111.3(10)
C8 C3 C2 122.5(10)
C3 C4 C5 115.7(10)
C3 C4 Os1 116.6(8)
C5 C4 Os1 127.6(8)
C6 C5 C4 118.6(10)
C6 C5 H5 120.7
C4 C5 H5 120.7
C5 C6 C7 123.7(11)
C5 C6 Cl1 115.7(9)
C7 C6 Cl1 120.5(9)
C8 C7 C6 120.5(10)
C8 C7 Cl2 123.1(10)
C6 C7 Cl2 116.4(9)
C7 C8 C3 114.7(10)
C7 C8 C9 128.1(12)
C3 C8 C9 117.0(11)
C10 C9 C14 116.9(13)
C10 C9 C8 122.0(14)
C14 C9 C8 120.8(12)
C11 C10 C9 119.6(17)
C11 C10 H10 120.2
C9 C10 H10 120.2
C10 C11 C12 121.9(17)
C10 C11 H11 119.1
C12 C11 H11 119.1
C13 C12 C11 122.2(15)
C13 C12 H12 118.9
C11 C12 H12 118.9
C12 C13 C14 118.5(16)
C12 C13 H13 120.8
C14 C13 H13 120.8
C13 C14 C15 117.0(14)
C13 C14 C9 120.4(14)
C15 C14 C9 122.5(12)
O16 C15 C14 124.9(12)
O16 C15 C2 120.1(13)
C14 C15 C2 114.9(12)
C21 P20 C31 106.2(6)
C21 P20 C41 102.2(6)
C31 P20 C41 101.4(5)
C21 P20 Os1 110.9(4)
C31 P20 Os1 116.7(4)
C41 P20 Os1 117.8(4)
C22 C21 C26 116.6(14)
C22 C21 P20 121.4(11)
C26 C21 P20 121.6(12)
C21 C22 C23 124.0(19)
C21 C22 H22 118.0
C23 C22 H22 118.0
C24 C23 C22 117(2)
C24 C23 H23 121.3
C22 C23 H23 121.3
C25 C24 C23 120.2(17)
C25 C24 H24 119.9
C23 C24 H24 119.9
C24 C25 C26 120(2)
C24 C25 H25 120.1
C26 C25 H25 120.1
C21 C26 C25 122(2)
C21 C26 H26 119.2
C25 C26 H26 119.2
C36 C31 C32 119.4(11)
C36 C31 P20 119.3(9)
C32 C31 P20 121.3(10)
C31 C32 C33 118.4(15)
C31 C32 H32 120.8
C33 C32 H32 120.8
C34 C33 C32 122.0(16)
C34 C33 H33 119.0
C32 C33 H33 119.0
C33 C34 C35 119.7(14)
C33 C34 H34 120.1
C35 C34 H34 120.1
C36 C35 C34 120.1(14)
C36 C35 H35 119.9
C34 C35 H35 119.9
C31 C36 C35 120.3(12)
C31 C36 H36 119.8
C35 C36 H36 119.8
C42 C41 C46 118.3(12)
C42 C41 P20 123.0(10)
C46 C41 P20 118.5(10)
C41 C42 C43 121.0(15)
C41 C42 H42 119.5
C43 C42 H42 119.5
C44 C43 C42 122.0(17)
C44 C43 H43 119.0
C42 C43 H43 119.0
C43 C44 C45 119.2(14)
C43 C44 H44 120.4
C45 C44 H44 120.4
C46 C45 C44 117.5(15)
C46 C45 H45 121.2
C44 C45 H45 121.2
C41 C46 C45 122.0(15)
C41 C46 H46 119.0
C45 C46 H46 119.0
C51 P50 C71 101.8(6)
C51 P50 C61 103.0(5)
C71 P50 C61 106.2(5)
C51 P50 Os1 117.7(4)
C71 P50 Os1 112.3(4)
C61 P50 Os1 114.4(3)
C56 C51 C52 118.4(11)
C56 C51 P50 120.6(9)
C52 C51 P50 120.8(10)
C51 C52 C53 118.7(14)
C51 C52 H52 120.6
C53 C52 H52 120.6
C54 C53 C52 121.9(13)
C54 C53 H53 119.0
C52 C53 H53 119.0
C53 C54 C55 120.0(13)
C53 C54 H54 120.0
C55 C54 H54 120.0
C54 C55 C56 121.1(15)
C54 C55 H55 119.4
C56 C55 H55 119.4
C51 C56 C55 119.7(13)
C51 C56 H56 120.2
C55 C56 H56 120.2
C66 C61 C62 117.2(10)
C66 C61 P50 121.8(8)
C62 C61 P50 121.0(9)
C63 C62 C61 121.0(12)
C63 C62 H62 119.5
C61 C62 H62 119.5
C62 C63 C64 119.9(12)
C62 C63 H63 120.1
C64 C63 H63 120.1
C65 C64 C63 119.4(12)
C65 C64 H64 120.3
C63 C64 H64 120.3
C64 C65 C66 122.2(13)
C64 C65 H65 118.9
C66 C65 H65 118.9
C61 C66 C65 120.3(12)
C61 C66 H66 119.9
C65 C66 H66 119.9
C72 C71 C76 117.2(11)
C72 C71 P50 126.6(10)
C76 C71 P50 116.1(8)
C71 C72 C73 122.4(14)
C71 C72 H72 118.8
C73 C72 H72 118.8
C72 C73 C74 118.7(14)
C72 C73 H73 120.6
C74 C73 H73 120.6
C75 C74 C73 120.2(15)
C75 C74 H74 119.9
C73 C74 H74 119.9
C74 C75 C76 119.4(15)
C74 C75 H75 120.3
C76 C75 H75 120.3
C75 C76 C71 121.9(12)
C75 C76 H76 119.1
C71 C76 H76 119.1

loop_
_geom_bond_atom_site_label_1
_geom_bond_atom_site_label_2
_geom_bond_distance
Br1 Os1 2.4546(16)
Cl1 C6 1.742(12)
N1 C2 1.271(15)
N1 Os1 2.017(9)
N1 H1 0.8600
Os1 C4 2.060(11)
Os1 P20 2.403(3)
Os1 P50 2.417(3)
Os1 Br2 2.5617(15)
C2 C3 1.450(16)
C2 C15 1.518(16)
Cl2 C7 1.742(12)
C3 C4 1.389(16)
C3 C8 1.431(16)
C4 C5 1.414(16)
C5 C6 1.385(16)
C5 H5 0.9300
C6 C7 1.381(18)
C7 C8 1.373(17)
C8 C9 1.490(17)
C9 C10 1.44(2)
C9 C14 1.46(2)
C10 C11 1.38(2)
C10 H10 0.9300
C11 C12 1.36(3)
C11 H11 0.9300
C12 C13 1.38(2)
C12 H12 0.9300
C13 C14 1.41(2)
C13 H13 0.9300
C14 C15 1.46(2)
C15 O16 1.181(17)
P20 C21 1.826(13)
P20 C31 1.830(11)
P20 C41 1.847(11)
C21 C22 1.34(2)
C21 C26 1.38(2)
C22 C23 1.38(2)
C22 H22 0.9300
C23 C24 1.41(3)
C23 H23 0.9300
C24 C25 1.33(4)
C24 H24 0.9300
C25 C26 1.39(3)
C25 H25 0.9300
C26 H26 0.9300
C31 C36 1.383(17)
C31 C32 1.38(2)
C32 C33 1.43(2)
C32 H32 0.9300
C33 C34 1.32(3)
C33 H33 0.9300
C34 C35 1.39(2)
C34 H34 0.9300
C35 C36 1.392(18)
C35 H35 0.9300
C36 H36 0.9300
C41 C42 1.346(19)
C41 C46 1.378(19)
C42 C43 1.378(19)
C42 H42 0.9300
C43 C44 1.34(3)
C43 H43 0.9300
C44 C45 1.41(3)
C44 H44 0.9300
C45 C46 1.396(19)
C45 H45 0.9300
C46 H46 0.9300
P50 C51 1.805(11)
P50 C71 1.815(12)
P50 C61 1.826(11)
C51 C56 1.391(17)
C51 C52 1.411(18)
C52 C53 1.423(19)
C52 H52 0.9300
C53 C54 1.33(2)
C53 H53 0.9300
C54 C55 1.36(2)
C54 H54 0.9300
C55 C56 1.416(18)
C55 H55 0.9300
C56 H56 0.9300
C61 C66 1.398(17)
C61 C62 1.410(15)
C62 C63 1.369(16)
C62 H62 0.9300
C63 C64 1.41(2)
C63 H63 0.9300
C64 C65 1.32(2)
C64 H64 0.9300
C65 C66 1.387(17)
C65 H65 0.9300
C66 H66 0.9300
C71 C72 1.362(16)
C71 C76 1.416(16)
C72 C73 1.39(2)
C72 H72 0.9300
C73 C74 1.39(3)
C73 H73 0.9300
C74 C75 1.39(2)
C74 H74 0.9300
C75 C76 1.36(2)
C75 H75 0.9300
C76 H76 0.9300
